data_2007063
loop_
_publ_author_name
'Kumar, Rajesh'
'Parmar, Virinder S.'
'Errington, William'
'Wengel, Jesper'
'Olsen, Carl E.'

_publ_section_title
;
 1-(3,4-Dimethoxy-\a,\b-dihydrocinnamoyl)pyrrole, a Novel Amide from
 <i>Piper brachystachyum</i>
;
_journal_issue 3
_journal_name_full 'Acta Crystallographica Section C'
_journal_page_first 363
_journal_page_last 365
_journal_paper_doi 10.1107/S0108270197015606
_journal_volume 54
_journal_year 1998
_chemical_formula_sum 'C15 H17 N O3'
_chemical_formula_weight 259.30
_chemical_name_systematic
;
 3',4'-Dimethoxydihydrocinnamoylpyrrole
;
_space_group_IT_number 14
_symmetry_cell_setting monoclinic
_symmetry_space_group_name_Hall '-P 2yn'
_symmetry_space_group_name_H-M 'P 1 21/n 1'
_audit_creation_method SHELXL-97
_cell_angle_alpha 90.00
_cell_angle_beta 101.992(4)
_cell_angle_gamma 90.00
_cell_formula_units_Z 4
_cell_length_a 10.3731(18)
_cell_length_b 5.7516(10)
_cell_length_c 22.460(4)
_cell_measurement_reflns_used 3752
_cell_measurement_temperature 180(2)
_cell_measurement_theta_max 25.50
_cell_measurement_theta_min 1.85
_cell_volume 1310.8(4)
_computing_cell_refinement 'SAINT (Siemens, 1995)'
_computing_data_collection 'SMART (Siemens, 1994a)'
_computing_data_reduction SAINT
_computing_molecular_graphics SHELXTL/PC
_computing_publication_material SHELXTL/PC
_computing_structure_refinement 'SHELXL97 (Sheldrick, 1997)'
_computing_structure_solution 'SHELXTL/PC (Siemens, 1994b)'
_diffrn_ambient_temperature 180(2)
_diffrn_detector_area_resol_mean 8.192
_diffrn_measured_fraction_theta_full 0.899
_diffrn_measured_fraction_theta_max 0.899
_diffrn_measurement_device_type 'Siemens SMART CCD area-detector diffractometer'
_diffrn_measurement_method '\w scans'
_diffrn_radiation_monochromator graphite
_diffrn_radiation_source 'normal-focus sealed tube'
_diffrn_radiation_type MoK\a
_diffrn_radiation_wavelength 0.71073
_diffrn_reflns_av_R_equivalents 0.0313
_diffrn_reflns_av_sigmaI/netI 0.0401
_diffrn_reflns_limit_h_max 11
_diffrn_reflns_limit_h_min -12
_diffrn_reflns_limit_k_max 6
_diffrn_reflns_limit_k_min -6
_diffrn_reflns_limit_l_max 19
_diffrn_reflns_limit_l_min -27
_diffrn_reflns_number 6472
_diffrn_reflns_theta_full 25.50
_diffrn_reflns_theta_max 25.50
_diffrn_reflns_theta_min 1.85
_diffrn_standards_decay_% nil
_exptl_absorpt_coefficient_mu 0.092
_exptl_absorpt_correction_type none
_exptl_crystal_colour colourless
_exptl_crystal_density_diffrn 1.314
_exptl_crystal_density_method 'not measured'
_exptl_crystal_description needle
_exptl_crystal_F_000 552
_exptl_crystal_size_max 0.48
_exptl_crystal_size_mid 0.35
_exptl_crystal_size_min 0.20
_refine_diff_density_max 0.22
_refine_diff_density_min -0.21
_refine_ls_extinction_method none
_refine_ls_goodness_of_fit_ref 1.023
_refine_ls_hydrogen_treatment constr
_refine_ls_matrix_type full
_refine_ls_number_parameters 174
_refine_ls_number_reflns 2422
_refine_ls_number_restraints 0
_refine_ls_restrained_S_all 1.023
_refine_ls_R_factor_all 0.0642
_refine_ls_R_factor_gt 0.0453
_refine_ls_shift/su_max 0.005
_refine_ls_shift/su_mean 0.000
_refine_ls_structure_factor_coef Fsqd
_refine_ls_weighting_details 'w=1/[\s^2^(Fo^2^)+(0.0606P)^2^+0.3805P] where P=(Fo^2^+2Fc^2^)/3'
_refine_ls_weighting_scheme calc
_refine_ls_wR_factor_ref 0.1192
_reflns_number_gt 1858
_reflns_number_total 2422
_reflns_threshold_expression I>2\s(I)
_cod_data_source_file bm1181.cif
_cod_data_source_block pb719
_cod_depositor_comments
;
The following automatic conversions were performed:

'_refine_ls_weighting_scheme' value 'calc
w=1/[\s^2^(Fo^2^)+(0.0606P)^2^+0.3805P] where P=(Fo^2^+2Fc^2^)/3' was
changed to 'calc'. New tag '_refine_ls_weighting_details' was
created. The value of the new tag was set to
'w=1/[\s^2^(Fo^2^)+(0.0606P)^2^+0.3805P] where P=(Fo^2^+2Fc^2^)/3'.

Automatic conversion script
Id: cif_fix_values 3143 2015-03-26 13:38:13Z robertas 
;
_cod_original_sg_symbol_H-M 'P 21/n'
_cod_database_code 2007063

loop_
_symmetry_equiv_pos_as_xyz
'x, y, z'
'-x+1/2, y+1/2, -z+1/2'
'-x, -y, -z'
'x-1/2, -y-1/2, z-1/2'

loop_
_atom_site_label
_atom_site_fract_x
_atom_site_fract_y
_atom_site_fract_z
_atom_site_U_iso_or_equiv
_atom_site_adp_type
_atom_site_calc_flag
_atom_site_refinement_flags
_atom_site_occupancy
_atom_site_disorder_assembly
_atom_site_disorder_group
_atom_site_type_symbol
O1 .21963(14) .7040(2) .02371(6) .0371(4) Uani d . 1 . . O
O2 .09977(13) .1425(2) .29907(6) .0359(4) Uani d . 1 . . O
O3 -.05715(13) -.1999(2) .26458(6) .0346(3) Uani d . 1 . . O
N1 .31042(14) .4183(3) -.02329(6) .0274(4) Uani d . 1 . . N
C1 .24683(18) .4997(3) .02193(8) .0286(4) Uani d . 1 . . C
C2 .21462(19) .3244(3) .06686(9) .0333(5) Uani d . 1 . . C
H2A .2872 .3194 .1033 .040 Uiso calc R 1 . . H
H2B .2060 .1679 .0481 .040 Uiso calc R 1 . . H
C3 .08622(19) .3896(4) .08572(9) .0378(5) Uani d . 1 . . C
H3A .0948 .5485 .1030 .045 Uiso calc R 1 . . H
H3B .0143 .3919 .0491 .045 Uiso calc R 1 . . H
C1' .04874(18) .2249(3) .13204(8) .0314(4) Uani d . 1 . . C
C2' .09632(17) .2631(3) .19437(8) .0290(4) Uani d . 1 . . C
H2' .1543 .3896 .2074 .035 Uiso calc R 1 . . H
C3' .05963(17) .1181(3) .23722(8) .0272(4) Uani d . 1 . . C
C4' -.02562(17) -.0700(3) .21853(8) .0267(4) Uani d . 1 . . C
C5' -.07182(18) -.1101(3) .15697(8) .0316(4) Uani d . 1 . . C
H5' -.1288 -.2377 .1438 .038 Uiso calc R 1 . . H
C6' -.03415(19) .0383(4) .11431(8) .0356(5) Uani d . 1 . . C
H6' -.0663 .0101 .0722 .043 Uiso calc R 1 . . H
C7' .1794(2) .3397(3) .32047(9) .0373(5) Uani d . 1 . . C
H7'1 .2621 .3310 .3060 .056 Uiso calc R 1 . . H
H7'2 .1986 .3414 .3651 .056 Uiso calc R 1 . . H
H7'3 .1321 .4821 .3051 .056 Uiso calc R 1 . . H
C8' -.1523(2) -.3807(3) .24832(10) .0364(5) Uani d . 1 . . C
H8'1 -.2337 -.3154 .2241 .055 Uiso calc R 1 . . H
H8'2 -.1707 -.4517 .2853 .055 Uiso calc R 1 . . H
H8'3 -.1176 -.4990 .2244 .055 Uiso calc R 1 . . H
C1" .34158(19) .5610(3) -.06839(8) .0326(4) Uani d . 1 . . C
H1" .3186 .7204 -.0745 .039 Uiso calc R 1 . . H
C2" .41000(19) .4345(3) -.10190(8) .0350(5) Uani d . 1 . . C
H2" .4433 .4883 -.1358 .042 Uiso calc R 1 . . H
C3" .42320(19) .2055(4) -.07719(9) .0362(5) Uani d . 1 . . C
H3" .4675 .0796 -.0916 .043 Uiso calc R 1 . . H
C4" .36179(18) .1984(3) -.02967(8) .0318(4) Uani d . 1 . . C
H4" .3549 .0666 -.0050 .038 Uiso calc R 1 . . H

loop_
_atom_site_aniso_label
_atom_site_aniso_U_11
_atom_site_aniso_U_22
_atom_site_aniso_U_33
_atom_site_aniso_U_12
_atom_site_aniso_U_13
_atom_site_aniso_U_23
O1 .0522(9) .0299(8) .0344(8) .0029(6) .0208(6) .0034(6)
O2 .0452(8) .0391(8) .0261(7) -.0138(6) .0134(6) -.0026(6)
O3 .0407(8) .0344(7) .0323(7) -.0100(6) .0161(6) .0030(6)
N1 .0323(8) .0292(8) .0228(8) -.0026(7) .0105(6) .0015(6)
C1 .0324(10) .0309(10) .0239(9) -.0014(8) .0091(7) .0008(8)
C2 .0421(12) .0332(11) .0288(10) .0029(9) .0172(9) .0041(8)
C3 .0352(11) .0466(12) .0341(11) .0051(9) .0134(9) .0156(9)
C1' .0275(10) .0377(11) .0323(10) .0070(8) .0135(8) .0090(8)
C2' .0272(10) .0296(10) .0334(10) -.0001(7) .0137(8) .0020(8)
C3' .0272(9) .0295(10) .0280(10) .0021(7) .0132(8) -.0011(8)
C4' .0273(9) .0281(9) .0286(9) .0011(8) .0148(7) .0019(8)
C5' .0298(10) .0338(10) .0325(10) -.0014(8) .0097(8) -.0008(8)
C6' .0337(11) .0483(12) .0261(10) -.0005(9) .0090(8) .0017(9)
C7' .0389(11) .0401(12) .0337(11) -.0098(9) .0093(9) -.0036(9)
C8' .0384(11) .0292(10) .0460(12) -.0057(8) .0192(9) .0013(9)
C1" .0393(11) .0324(11) .0285(10) -.0054(8) .0126(8) .0033(8)
C2" .0358(11) .0471(12) .0255(9) -.0087(9) .0137(8) -.0009(9)
C3" .0342(11) .0444(12) .0325(11) .0026(9) .0126(8) -.0044(9)
C4" .0354(11) .0306(10) .0312(10) .0016(8) .0111(8) .0016(8)

loop_
_atom_type_symbol
_atom_type_description
_atom_type_scat_dispersion_real
_atom_type_scat_dispersion_imag
_atom_type_scat_source
C C 0.0033 0.0016 'International Tables Vol C Tables 4.2.6.8 and 6.1.1.4'
H H 0.0000 0.0000 'International Tables Vol C Tables 4.2.6.8 and 6.1.1.4'
N N 0.0061 0.0033 'International Tables Vol C Tables 4.2.6.8 and 6.1.1.4'
O O 0.0106 0.0060 'International Tables Vol C Tables 4.2.6.8 and 6.1.1.4'

loop_
_geom_angle_atom_site_label_1
_geom_angle_atom_site_label_2
_geom_angle_atom_site_label_3
_geom_angle
_geom_angle_publ_flag
C3' O2 C7' 117.09(14) y
C4' O3 C8' 117.71(14) y
C4" N1 C1" 108.00(14) y
C4" N1 C1 128.76(15) ?
C1" N1 C1 123.06(15) ?
O1 C1 N1 119.72(15) ?
O1 C1 C2 122.66(15) ?
N1 C1 C2 117.62(16) ?
C1 C2 C3 110.37(15) ?
C1' C3 C2 113.59(15) ?
C6' C1' C2' 118.60(16) ?
C6' C1' C3 121.36(17) ?
C2' C1' C3 120.02(18) ?
C3' C2' C1' 120.60(17) ?
O2 C3' C2' 124.91(17) ?
O2 C3' C4' 114.91(15) ?
C2' C3' C4' 120.18(17) ?
O3 C4' C5' 125.15(16) ?
O3 C4' C3' 115.37(15) ?
C5' C4' C3' 119.48(16) ?
C4' C5' C6' 119.63(18) ?
C1' C6' C5' 121.50(17) ?
C2" C1" N1 108.44(17) ?
C1" C2" C3" 107.46(16) ?
C4" C3" C2" 108.21(17) ?
C3" C4" N1 107.88(17) ?

loop_
_geom_bond_atom_site_label_1
_geom_bond_atom_site_label_2
_geom_bond_site_symmetry_2
_geom_bond_distance
_geom_bond_publ_flag
O1 C1 . 1.211(2) y
O2 C3' . 1.372(2) y
O2 C7' . 1.426(2) y
O3 C4' . 1.369(2) y
O3 C8' . 1.428(2) y
N1 C4" . 1.391(2) y
N1 C1" . 1.393(2) y
N1 C1 . 1.402(2) ?
C1 C2 . 1.512(2) ?
C2 C3 . 1.526(3) ?
C3 C1' . 1.516(2) ?
C1' C6' . 1.381(3) ?
C1' C2' . 1.402(3) ?
C2' C3' . 1.385(2) ?
C3' C4' . 1.405(2) ?
C4' C5' . 1.385(3) ?
C5' C6' . 1.398(3) ?
C1" C2" . 1.350(3) y
C2" C3" . 1.425(3) y
C3" C4" . 1.352(3) y

loop_
_geom_torsion_atom_site_label_1
_geom_torsion_atom_site_label_2
_geom_torsion_atom_site_label_3
_geom_torsion_atom_site_label_4
_geom_torsion
_geom_torsion_publ_flag
C4" N1 C1 O1 172.81(18) ?
C1" N1 C1 O1 -1.9(3) y
C4" N1 C1 C2 -7.4(3) ?
C1" N1 C1 C2 177.94(17) ?
O1 C1 C2 C3 33.5(3) y
N1 C1 C2 C3 -146.33(17) y
C1 C2 C3 C1' -178.59(17) y
C2 C3 C1' C6' -93.5(2) y
C2 C3 C1' C2' 87.8(2) ?
C6' C1' C2' C3' -0.7(3) ?
C3 C1' C2' C3' 178.04(16) ?
C7' O2 C3' C2' 3.6(3) ?
C7' O2 C3' C4' -175.98(15) y
C1' C2' C3' O2 -179.31(17) ?
C1' C2' C3' C4' 0.2(3) ?
C8' O3 C4' C5' -4.7(2) ?
C8' O3 C4' C3' 174.70(15) y
O2 C3' C4' O3 0.6(2) ?
C2' C3' C4' O3 -179.00(15) ?
O2 C3' C4' C5' -179.95(16) ?
C2' C3' C4' C5' 0.5(3) ?
O3 C4' C5' C6' 178.76(16) ?
C3' C4' C5' C6' -0.6(3) ?
C2' C1' C6' C5' 0.6(3) ?
C3 C1' C6' C5' -178.20(17) ?
C4' C5' C6' C1' 0.1(3) ?
C4" N1 C1" C2" 0.1(2) ?
C1 N1 C1" C2" 175.73(17) ?
N1 C1" C2" C3" -0.3(2) ?
C1" C2" C3" C4" 0.4(2) ?
C2" C3" C4" N1 -0.4(2) ?
C1" N1 C4" C3" 0.2(2) ?
C1 N1 C4" C3" -175.13(17) ?

loop_
_cod_related_entry_id
_cod_related_entry_database
_cod_related_entry_code
1 ChemSpider 21137221
